data_7240921
loop_
_publ_author_name
'Chen, Xiang'
'Guo, Zhaoqi'
'Zhang, Cong'
'Gao, Rong'
'Zhang, Jianguo'
'Ma, Haixia'

_publ_section_title
;
 Constructing 3D layered energetic metal-organic framework with strong
 stacking interactions of hydrogen-bridged rings: the way to insensitive
 high energy complex
;
_journal_name_full CrystEngComm
_journal_paper_doi 10.1039/D0CE00643B
_journal_year 2020
_chemical_formula_moiety 'C2 H8 N6 Na O5'
_chemical_formula_sum 'C2 H8 N6 Na O5'
_chemical_formula_weight 219.13
_space_group_crystal_system triclinic
_space_group_IT_number 2
_space_group_name_Hall '-P 1'
_space_group_name_H-M_alt 'P -1'
_atom_sites_solution_hydrogens mixed
_atom_sites_solution_primary direct
_audit_creation_date 2019-12-29
_audit_creation_method
;
Olex2 1.2
(compiled 2018.05.29 svn.r3508 for OlexSys, GUI svn.r5506)
;
_audit_update_record
;
2020-04-28 deposited with the CCDC.	2020-07-22 downloaded from the CCDC.
;
_cell_angle_alpha 84.312(14)
_cell_angle_beta 78.116(14)
_cell_angle_gamma 68.519(14)
_cell_formula_units_Z 2
_cell_length_a 6.450(5)
_cell_length_b 6.733(7)
_cell_length_c 10.676(7)
_cell_measurement_reflns_used 547
_cell_measurement_temperature 296(2)
_cell_measurement_theta_max 22.890
_cell_measurement_theta_min 3.253
_cell_volume 422.0(6)
_computing_cell_refinement 'SAINT v7.68A (Bruker, 2009)'
_computing_data_reduction 'SAINT v7.68A (Bruker, 2009)'
_computing_molecular_graphics 'Olex2 (Dolomanov et al., 2009)'
_computing_publication_material 'Olex2 (Dolomanov et al., 2009)'
_computing_structure_refinement 'ShelXL (Sheldrick, 2015)'
_computing_structure_solution 'ShelXS (Sheldrick, 2008)'
_diffrn_ambient_temperature 296.15
_diffrn_measured_fraction_theta_full 0.983
_diffrn_measured_fraction_theta_max 0.966
_diffrn_measurement_device_type 'Bruker P4'
_diffrn_measurement_method '\w scans'
_diffrn_radiation_monochromator graphite
_diffrn_radiation_type MoK\a
_diffrn_radiation_wavelength 0.71073
_diffrn_reflns_av_R_equivalents 0.0262
_diffrn_reflns_av_unetI/netI 0.0715
_diffrn_reflns_Laue_measured_fraction_full 0.983
_diffrn_reflns_Laue_measured_fraction_max 0.966
_diffrn_reflns_limit_h_max 8
_diffrn_reflns_limit_h_min -5
_diffrn_reflns_limit_k_max 8
_diffrn_reflns_limit_k_min -8
_diffrn_reflns_limit_l_max 13
_diffrn_reflns_limit_l_min -13
_diffrn_reflns_number 2287
_diffrn_reflns_point_group_measured_fraction_full 0.983
_diffrn_reflns_point_group_measured_fraction_max 0.966
_diffrn_reflns_theta_full 25.242
_diffrn_reflns_theta_max 26.209
_diffrn_reflns_theta_min 1.950
_exptl_absorpt_coefficient_mu 0.201
_exptl_absorpt_correction_T_max 0.7454
_exptl_absorpt_correction_T_min 0.5698
_exptl_absorpt_correction_type multi-scan
_exptl_absorpt_process_details
'SADABS-2008/1 (Bruker,2008) was used for absorption correction. wR2(int) was 0.0712 before and 0.0365 after correction. The Ratio of minimum to maximum transmission is 0.7644. The \l/2 correction factor is 0.0015.'
_exptl_crystal_colour red
_exptl_crystal_colour_primary red
_exptl_crystal_density_diffrn 1.724
_exptl_crystal_description block
_exptl_crystal_F_000 226
_exptl_crystal_size_max 0.32
_exptl_crystal_size_mid 0.23
_exptl_crystal_size_min 0.15
_refine_diff_density_max 0.553
_refine_diff_density_min -0.401
_refine_diff_density_rms 0.119
_refine_ls_extinction_method none
_refine_ls_goodness_of_fit_ref 0.979
_refine_ls_hydrogen_treatment mixed
_refine_ls_matrix_type full
_refine_ls_number_parameters 145
_refine_ls_number_reflns 1634
_refine_ls_number_restraints 11
_refine_ls_restrained_S_all 0.977
_refine_ls_R_factor_all 0.1132
_refine_ls_R_factor_gt 0.0752
_refine_ls_shift/su_max 0.000
_refine_ls_shift/su_mean 0.000
_refine_ls_structure_factor_coef Fsqd
_refine_ls_weighting_details 'w=1/[\s^2^(Fo^2^)+(0.1389P)^2^] where P=(Fo^2^+2Fc^2^)/3'
_refine_ls_weighting_scheme calc
_refine_ls_wR_factor_gt 0.1961
_refine_ls_wR_factor_ref 0.2183
_reflns_Friedel_coverage 0.000
_reflns_number_gt 1009
_reflns_number_total 1634
_reflns_threshold_expression 'I > 2\s(I)'
_cod_data_source_file d0ce00643b2.cif
_cod_data_source_block emof1
_cod_database_code 7240921
_shelx_shelxl_version_number 2018/3
_shelx_space_group_comment
;
The symmetry employed for this shelxl refinement is uniquely defined
by the following loop, which should always be used as a source of
symmetry information in preference to the above space-group names.
They are only intended as comments.
;
_shelx_estimated_absorpt_t_max 0.970
_shelx_estimated_absorpt_t_min 0.938
_olex2_refinement_description
;
1. Fixed Uiso
 At 1.2 times of:
  All N(H,H) groups
 At 1.5 times of:
  All O(H,H) groups
2. Restrained distances
 O3-H3C = O3-H3D
 0.85 with sigma of 0.02
 O5-H5A = O5-H5B
 0.85 with sigma of 0.02
 O4-H4A = O4-H4B
 0.85 with sigma of 0.02
 H3C-H3D
 1.34 with sigma of 0.04
 H5A-H5B
 1.34 with sigma of 0.04
 H4A-H4B
 1.34 with sigma of 0.04
 Na1-H3C \\sim Na1-H3D
 with sigma of 0.02
 Na1-H5A \\sim Na1-H5B
 with sigma of 0.02
3.a X=CH2 refined with riding coordinates:
 N3(H3A,H3B)
;
_olex2_submission_special_instructions 'No special instructions were received'

loop_
_space_group_symop_operation_xyz
'x, y, z'
'-x, -y, -z'

loop_
_atom_site_label
_atom_site_type_symbol
_atom_site_fract_x
_atom_site_fract_y
_atom_site_fract_z
_atom_site_U_iso_or_equiv
_atom_site_adp_type
_atom_site_occupancy
_atom_site_site_symmetry_order
_atom_site_calc_flag
_atom_site_refinement_flags_posn
_atom_site_refinement_flags_adp
_atom_site_refinement_flags_occupancy
_atom_site_disorder_assembly
_atom_site_disorder_group
Na1 Na 0.2357(3) 0.1898(3) 0.53958(17) 0.0391(6) Uani 1 1 d D . . . .
O2 O 0.1885(6) 0.4850(5) 0.6738(3) 0.0393(9) Uani 1 1 d . . . . .
N2 N 0.2929(6) 0.1732(5) 0.7685(3) 0.0291(9) Uani 1 1 d . . . . .
N4 N 0.4190(6) -0.1589(5) 0.8435(3) 0.0260(8) Uani 1 1 d . . . . .
N1 N 0.1962(6) 0.3819(5) 0.7790(3) 0.0277(9) Uani 1 1 d . . . . .
O1 O 0.1179(6) 0.4791(4) 0.8806(3) 0.0403(9) Uani 1 1 d . . . . .
O4 O 0.4043(7) -0.1887(6) 0.5674(4) 0.0454(9) Uani 1 1 d D . . . .
H4A H 0.319(9) -0.241(9) 0.541(5) 0.068 Uiso 1 1 d DR . . . .
H4B H 0.418(11) -0.245(9) 0.641(3) 0.068 Uiso 1 1 d DR . . . .
N5 N 0.3625(6) -0.3129(5) 1.0527(3) 0.0286(9) Uani 1 1 d . . . . .
N3 N 0.2007(6) 0.1062(5) 0.9932(3) 0.0324(9) Uani 1 1 d . . . . .
H3A H 0.210294 0.015053 1.056100 0.039 Uiso 1 1 calc R . . . .
H3B H 0.126305 0.239669 1.006630 0.039 Uiso 1 1 calc R . . . .
O5 O 0.1814(6) 0.1400(5) 0.3310(3) 0.0416(9) Uani 1 1 d D . . . .
H5A H 0.298(5) 0.123(9) 0.276(3) 0.062 Uiso 1 1 d DR . . . .
H5B H 0.076(6) 0.245(6) 0.308(4) 0.062 Uiso 1 1 d DR . . . .
C1 C 0.3001(7) 0.0415(6) 0.8761(4) 0.0260(10) Uani 1 1 d . . . . .
C2 C 0.4548(7) -0.3261(6) 0.9272(4) 0.0258(9) Uani 1 1 d . . . . .
N6 N 0.5936(6) -0.5156(5) 0.8735(3) 0.0283(9) Uani 1 1 d . . . . .
O3 O -0.1594(6) 0.2693(6) 0.6219(4) 0.0490(10) Uani 1 1 d D . . . .
H3C H -0.229(7) 0.361(7) 0.679(5) 0.073 Uiso 1 1 d DR . . . .
H3D H -0.204(7) 0.163(5) 0.649(5) 0.073 Uiso 1 1 d DR . . . .

loop_
_atom_site_aniso_label
_atom_site_aniso_U_11
_atom_site_aniso_U_22
_atom_site_aniso_U_33
_atom_site_aniso_U_23
_atom_site_aniso_U_13
_atom_site_aniso_U_12
Na1 0.0413(11) 0.0422(11) 0.0302(10) -0.0052(8) -0.0013(8) -0.0123(8)
O2 0.056(2) 0.0251(16) 0.0294(18) 0.0085(14) -0.0048(15) -0.0098(14)
N2 0.042(2) 0.0166(17) 0.0253(19) 0.0016(15) -0.0061(16) -0.0070(14)
N4 0.039(2) 0.0174(16) 0.0175(18) 0.0029(13) -0.0046(15) -0.0059(14)
N1 0.035(2) 0.0180(17) 0.029(2) 0.0009(15) -0.0043(16) -0.0090(14)
O1 0.063(2) 0.0184(15) 0.0282(18) -0.0067(13) 0.0037(15) -0.0064(14)
O4 0.057(2) 0.044(2) 0.038(2) -0.0011(17) -0.0019(17) -0.0243(18)
N5 0.037(2) 0.0200(17) 0.0229(19) -0.0018(14) -0.0008(16) -0.0052(14)
N3 0.046(2) 0.0190(17) 0.0219(19) -0.0013(15) 0.0006(16) -0.0036(15)
O5 0.038(2) 0.0392(19) 0.037(2) 0.0054(15) -0.0006(15) -0.0056(15)
C1 0.029(2) 0.024(2) 0.026(2) -0.0024(18) -0.0054(18) -0.0097(17)
C2 0.028(2) 0.024(2) 0.025(2) -0.0028(17) -0.0041(18) -0.0090(16)
N6 0.040(2) 0.0170(17) 0.0229(19) 0.0007(14) -0.0029(16) -0.0060(14)
O3 0.047(2) 0.056(2) 0.042(2) -0.0112(19) 0.0051(17) -0.0203(18)

loop_
_atom_type_symbol
_atom_type_description
_atom_type_scat_dispersion_real
_atom_type_scat_dispersion_imag
_atom_type_scat_source
C C 0.0033 0.0016 'International Tables Vol C Tables 4.2.6.8 and 6.1.1.4'
H H 0.0000 0.0000 'International Tables Vol C Tables 4.2.6.8 and 6.1.1.4'
N N 0.0061 0.0033 'International Tables Vol C Tables 4.2.6.8 and 6.1.1.4'
Na Na 0.0362 0.0249 'International Tables Vol C Tables 4.2.6.8 and 6.1.1.4'
O O 0.0106 0.0060 'International Tables Vol C Tables 4.2.6.8 and 6.1.1.4'

loop_
_geom_angle_atom_site_label_1
_geom_angle_atom_site_label_2
_geom_angle_atom_site_label_3
_geom_angle
_geom_angle_site_symmetry_1
_geom_angle_site_symmetry_3
_geom_angle_publ_flag
O2 Na1 Na1 118.64(13) . 2_656 ?
O2 Na1 N2 51.53(11) . . ?
O2 Na1 N1 25.53(10) . . ?
N2 Na1 Na1 89.77(11) . 2_656 ?
N2 Na1 N1 26.98(10) . . ?
N1 Na1 Na1 110.00(11) . 2_656 ?
O4 Na1 Na1 44.24(11) 2_656 2_656 ?
O4 Na1 Na1 43.63(10) . 2_656 ?
O4 Na1 O2 91.36(14) 2_656 . ?
O4 Na1 O2 131.54(15) . . ?
O4 Na1 N2 80.76(13) . . ?
O4 Na1 N2 99.00(15) 2_656 . ?
O4 Na1 N1 107.72(14) . . ?
O4 Na1 N1 100.81(13) 2_656 . ?
O4 Na1 O4 87.86(14) 2_656 . ?
O4 Na1 O5 89.60(14) . . ?
O4 Na1 O5 84.89(14) 2_656 . ?
O4 Na1 O3 104.66(15) . . ?
O4 Na1 O3 166.62(16) 2_656 . ?
O5 Na1 Na1 86.20(11) . 2_656 ?
O5 Na1 O2 138.59(13) . . ?
O5 Na1 N2 169.42(14) . . ?
O5 Na1 N1 161.83(13) . . ?
O3 Na1 Na1 148.03(14) . 2_656 ?
O3 Na1 O2 83.89(13) . . ?
O3 Na1 N2 87.85(14) . . ?
O3 Na1 N1 80.13(12) . . ?
O3 Na1 O5 90.41(14) . . ?
N1 O2 Na1 97.3(2) . . ?
N1 N2 Na1 92.4(2) . . ?
N1 N2 C1 120.3(3) . . ?
C1 N2 Na1 140.4(3) . . ?
C1 N4 C2 124.1(4) . . ?
O2 N1 Na1 57.1(2) . . ?
O2 N1 N2 114.6(3) . . ?
N2 N1 Na1 60.7(2) . . ?
O1 N1 Na1 162.7(3) . . ?
O1 N1 O2 119.6(3) . . ?
O1 N1 N2 125.8(3) . . ?
Na1 O4 Na1 92.13(14) 2_656 . ?
Na1 O4 H4A 106(4) . . ?
Na1 O4 H4A 127(4) 2_656 . ?
Na1 O4 H4B 108(4) 2_656 . ?
Na1 O4 H4B 121(4) . . ?
H4A O4 H4B 105(4) . . ?
N6 N5 C2 120.1(3) 2_647 . ?
H3A N3 H3B 120.0 . . ?
C1 N3 H3A 120.0 . . ?
C1 N3 H3B 120.0 . . ?
Na1 O5 H5A 112(3) . . ?
Na1 O5 H5B 111(3) . . ?
H5A O5 H5B 108(4) . . ?
N4 C1 N2 109.7(4) . . ?
N3 C1 N2 124.7(4) . . ?
N3 C1 N4 125.5(4) . . ?
N4 C2 N5 124.4(4) . . ?
N4 C2 N6 113.9(4) . . ?
N5 C2 N6 121.7(4) . . ?
N5 N6 C2 118.2(4) 2_647 . ?
Na1 O3 H3C 121(3) . . ?
Na1 O3 H3D 118(3) . . ?
H3C O3 H3D 104(4) . . ?

loop_
_geom_bond_atom_site_label_1
_geom_bond_atom_site_label_2
_geom_bond_distance
_geom_bond_site_symmetry_2
_geom_bond_publ_flag
Na1 Na1 3.425(4) 2_656 ?
Na1 O2 2.457(4) . ?
Na1 N2 2.531(4) . ?
Na1 N1 2.901(4) . ?
Na1 O4 2.365(4) 2_656 ?
Na1 O4 2.391(5) . ?
Na1 O5 2.398(4) . ?
Na1 O3 2.393(4) . ?
O2 N1 1.261(5) . ?
N2 N1 1.318(5) . ?
N2 C1 1.378(6) . ?
N4 C1 1.324(5) . ?
N4 C2 1.346(5) . ?
N1 O1 1.238(4) . ?
O4 H4A 0.86(2) . ?
O4 H4B 0.85(2) . ?
N5 C2 1.347(6) . ?
N5 N6 1.307(5) 2_647 ?
N3 H3A 0.8600 . ?
N3 H3B 0.8600 . ?
N3 C1 1.318(5) . ?
O5 H5A 0.830(19) . ?
O5 H5B 0.842(19) . ?
C2 N6 1.362(5) . ?
O3 H3C 0.843(19) . ?
O3 H3D 0.868(19) . ?

loop_
_geom_hbond_atom_site_label_D
_geom_hbond_atom_site_label_H
_geom_hbond_atom_site_label_A
_geom_hbond_distance_DH
_geom_hbond_distance_HA
_geom_hbond_distance_DA
_geom_hbond_angle_DHA
_geom_hbond_site_symmetry_A
_geom_hbond_publ_flag
O4 H4A O2 0.86(2) 2.50(5) 3.025(5) 120(4) 1_545 yes
O4 H4A O3 0.86(2) 2.25(3) 3.005(6) 147(5) 2_556 yes
O4 H4B N4 0.85(2) 2.29(4) 2.998(5) 141(5) . yes
N3 H3A N5 0.86 2.06 2.686(5) 128.8 . yes
N3 H3B O1 0.86 1.99 2.592(5) 126.4 . yes
N3 H3B O1 0.86 2.24 3.039(5) 155.3 2_567 yes
O5 H5A N2 0.830(19) 2.64(4) 3.286(5) 135(4) 2_656 yes
O5 H5A N4 0.830(19) 2.08(3) 2.889(5) 164(5) 2_656 yes
O5 H5B O2 0.842(19) 1.98(3) 2.772(5) 157(4) 2_566 yes
O5 H5B N1 0.842(19) 2.69(2) 3.516(5) 168(5) 2_566 yes
O3 H3C N6 0.843(19) 2.23(3) 3.028(5) 157(5) 1_465 yes
O3 H3D O5 0.868(19) 1.98(2) 2.801(6) 156(4) 2_556 yes

loop_
_geom_torsion_atom_site_label_1
_geom_torsion_atom_site_label_2
_geom_torsion_atom_site_label_3
_geom_torsion_atom_site_label_4
_geom_torsion
_geom_torsion_site_symmetry_1
_geom_torsion_site_symmetry_2
_geom_torsion_site_symmetry_3
_geom_torsion_site_symmetry_4
_geom_torsion_publ_flag
Na1 O2 N1 N2 20.5(4) . . . . ?
Na1 O2 N1 O1 -160.1(3) . . . . ?
Na1 N2 N1 O2 -19.8(4) . . . . ?
Na1 N2 N1 O1 160.9(4) . . . . ?
Na1 N2 C1 N4 43.3(6) . . . . ?
Na1 N2 C1 N3 -135.8(4) . . . . ?
N4 C2 N6 N5 -179.8(4) . . . 2_647 ?
N1 N2 C1 N4 -175.4(4) . . . . ?
N1 N2 C1 N3 5.4(7) . . . . ?
N5 C2 N6 N5 -0.4(7) . . . 2_647 ?
C1 N2 N1 Na1 -156.4(4) . . . . ?
C1 N2 N1 O2 -176.2(4) . . . . ?
C1 N2 N1 O1 4.5(6) . . . . ?
C1 N4 C2 N5 4.6(7) . . . . ?
C1 N4 C2 N6 -176.1(4) . . . . ?
C2 N4 C1 N2 -179.2(4) . . . . ?
C2 N4 C1 N3 0.0(7) . . . . ?
N6 N5 C2 N4 179.7(4) 2_647 . . . ?
N6 N5 C2 N6 0.4(7) 2_647 . . . ?
